data_4339224
loop_
_publ_author_name
'Yang, Jin'
'Ma, Jian-Fang'
'Liu, Ying-Ying'
'Ma, Ji-Cheng'
'Batten, Stuart R.'

_publ_section_title
;
 Organic-acid effect on the structures of a series of lead(II) complexes.
;
_journal_issue 16
_journal_name_full 'Inorganic chemistry'
_journal_page_first 6542
_journal_page_last 6555
_journal_paper_doi 10.1021/ic700613c
_journal_volume 46
_journal_year 2007
_chemical_formula_moiety 'C22 H12 N4 O4 Pb, H2 O'
_chemical_formula_sum 'C22 H14 N4 O5 Pb'
_chemical_formula_weight 621.58
_chemical_name_systematic
;
 ?
;
_space_group_IT_number 2
_symmetry_cell_setting triclinic
_symmetry_space_group_name_Hall '-P 1'
_symmetry_space_group_name_H-M 'P -1'
_atom_sites_solution_hydrogens geom
_atom_sites_solution_primary direct
_atom_sites_solution_secondary difmap
_audit_creation_method SHELXL-97
_cell_angle_alpha 90.88(3)
_cell_angle_beta 93.82(3)
_cell_angle_gamma 102.61(3)
_cell_formula_units_Z 2
_cell_length_a 6.8124(14)
_cell_length_b 8.1738(16)
_cell_length_c 18.070(4)
_cell_measurement_reflns_used 8474
_cell_measurement_temperature 293(2)
_cell_measurement_theta_max 27.48
_cell_measurement_theta_min 3.07
_cell_volume 979.3(4)
_computing_cell_refinement PROCESS-AUTO
_computing_data_collection 'PROCESS-AUTO (Rigaku, 1998)'
_computing_data_reduction PROCESS-AUTO
_computing_molecular_graphics 'SHELXTL-Plus (Sheldrick, 1990)'
_computing_publication_material SHELXL-97
_computing_structure_refinement 'SHELXL-97 (Sheldrick, 1997)'
_computing_structure_solution 'SHELXS-97 (Sheldrick, 1997)'
_diffrn_ambient_temperature 293(2)
_diffrn_detector_area_resol_mean 10.0
_diffrn_measured_fraction_theta_full 0.997
_diffrn_measured_fraction_theta_max 0.990
_diffrn_measurement_device_type 'Rigaku R-AXIS RAPID'
_diffrn_measurement_method \w
_diffrn_radiation_monochromator graphite
_diffrn_radiation_source 'rotorating anode'
_diffrn_radiation_type MoK\a
_diffrn_radiation_wavelength 0.71073
_diffrn_reflns_av_R_equivalents 0.0430
_diffrn_reflns_av_sigmaI/netI 0.0597
_diffrn_reflns_limit_h_max 8
_diffrn_reflns_limit_h_min -8
_diffrn_reflns_limit_k_max 10
_diffrn_reflns_limit_k_min -10
_diffrn_reflns_limit_l_max 23
_diffrn_reflns_limit_l_min -23
_diffrn_reflns_number 9704
_diffrn_reflns_theta_full 25.00
_diffrn_reflns_theta_max 27.48
_diffrn_reflns_theta_min 3.07
_diffrn_standards_decay_% none
_diffrn_standards_interval_count none
_diffrn_standards_number none
_exptl_absorpt_coefficient_mu 8.660
_exptl_absorpt_correction_type multi-scan
_exptl_absorpt_process_details 'ABSCOR (Higashi, 1995)'
_exptl_crystal_colour yellow
_exptl_crystal_density_diffrn 2.108
_exptl_crystal_density_method 'not measured'
_exptl_crystal_description block
_exptl_crystal_F_000 592
_exptl_crystal_size_max 0.34
_exptl_crystal_size_mid 0.29
_exptl_crystal_size_min 0.27
_refine_diff_density_max 3.170
_refine_diff_density_min -1.343
_refine_diff_density_rms 0.191
_refine_ls_extinction_method none
_refine_ls_goodness_of_fit_ref 1.077
_refine_ls_hydrogen_treatment mixed
_refine_ls_matrix_type full
_refine_ls_number_parameters 295
_refine_ls_number_reflns 4454
_refine_ls_number_restraints 3
_refine_ls_restrained_S_all 1.076
_refine_ls_R_factor_all 0.0480
_refine_ls_R_factor_gt 0.0371
_refine_ls_shift/su_max 0.001
_refine_ls_shift/su_mean 0.000
_refine_ls_structure_factor_coef Fsqd
_refine_ls_weighting_details 'calc w=1/[\s^2^(Fo^2^)+(0.0376P)^2^+0.5629P] where P=(Fo^2^+2Fc^2^)/3'
_refine_ls_weighting_scheme calc
_refine_ls_wR_factor_gt 0.0768
_refine_ls_wR_factor_ref 0.0800
_reflns_number_gt 3825
_reflns_number_total 4454
_reflns_threshold_expression >2sigma(I)
_cod_data_source_file ic700613c-file003.cif
_cod_data_source_block compound4
_cod_depositor_comments
;
The following automatic conversions were performed:

'_symmetry_cell_setting' value 'Triclinic' changed to 'triclinic'
according to
/usr/data/users/saulius/automatic-downloads/retrospective/ACS/lib/dictionaries/cif_core.dic
dictionary named 'cif_core.dic' version 2.4.2 from 2011-04-26.

Automatic conversion script
Id: cif_fix_values 2281 2013-09-26 08:29:07Z andrius 
;
_cod_original_cell_volume 979.3(3)
_cod_original_sg_symbol_Hall '-p 1'
_cod_original_sg_symbol_H-M P-1
_cod_database_code 4339224

loop_
_symmetry_equiv_pos_as_xyz
'x, y, z'
'-x, -y, -z'

loop_
_atom_site_label
_atom_site_type_symbol
_atom_site_fract_x
_atom_site_fract_y
_atom_site_fract_z
_atom_site_U_iso_or_equiv
_atom_site_adp_type
_atom_site_occupancy
_atom_site_symmetry_multiplicity
_atom_site_calc_flag
_atom_site_refinement_flags
C1 C 0.5758(10) 0.6979(10) 0.3088(4) 0.0365(16) Uani 1 1 d .
H1 H 0.6619 0.7000 0.3511 0.044 Uiso 1 1 calc R
C2 C 0.6477(12) 0.7917(11) 0.2479(4) 0.052(2) Uani 1 1 d .
H2 H 0.7786 0.8563 0.2501 0.062 Uiso 1 1 calc R
C3 C 0.5229(11) 0.7864(11) 0.1860(4) 0.0460(19) Uani 1 1 d .
H3 H 0.5702 0.8452 0.1448 0.055 Uiso 1 1 calc R
C4 C 0.3247(11) 0.6942(9) 0.1832(4) 0.0353(15) Uani 1 1 d .
C5 C 0.2625(10) 0.6015(8) 0.2463(3) 0.0298(14) Uani 1 1 d .
C6 C 0.0588(9) 0.4995(8) 0.2469(3) 0.0282(13) Uani 1 1 d .
C7 C -0.0801(10) 0.4978(9) 0.1872(4) 0.0350(15) Uani 1 1 d .
C8 C -0.2703(12) 0.3974(11) 0.1904(4) 0.047(2) Uani 1 1 d .
H8 H -0.3660 0.3939 0.1509 0.056 Uiso 1 1 calc R
C9 C -0.3202(11) 0.3024(11) 0.2512(4) 0.049(2) Uani 1 1 d .
H9 H -0.4477 0.2336 0.2536 0.058 Uiso 1 1 calc R
C10 C -0.1714(10) 0.3138(10) 0.3091(4) 0.0375(16) Uani 1 1 d .
H10 H -0.2029 0.2503 0.3507 0.045 Uiso 1 1 calc R
C11 C -0.0222(11) 0.5978(9) 0.1223(3) 0.0350(15) Uani 1 1 d .
C12 C 0.1797(11) 0.6939(9) 0.1206(4) 0.0341(15) Uani 1 1 d .
C13 C 0.0993(13) 0.7836(10) 0.0064(4) 0.0445(18) Uani 1 1 d .
C14 C -0.1011(12) 0.6941(10) 0.0092(4) 0.0440(19) Uani 1 1 d .
C15 C -0.2436(15) 0.7056(13) -0.0505(4) 0.060(2) Uani 1 1 d .
H15 H -0.3768 0.6475 -0.0491 0.072 Uiso 1 1 calc R
C16 C 0.1555(15) 0.8830(12) -0.0562(4) 0.057(2) Uani 1 1 d .
H16 H 0.2876 0.9426 -0.0589 0.068 Uiso 1 1 calc R
C17 C 0.0130(15) 0.8894(12) -0.1119(4) 0.061(2) Uani 1 1 d .
H17 H 0.0495 0.9545 -0.1527 0.074 Uiso 1 1 calc R
C18 C -0.1868(16) 0.8008(14) -0.1096(5) 0.068(3) Uani 1 1 d .
H18 H -0.2809 0.8070 -0.1486 0.081 Uiso 1 1 calc R
C20 C 0.4373(9) 0.2001(7) 0.4593(3) 0.0254(13) Uani 1 1 d .
C22 C -0.0435(8) 0.2079(7) 0.5401(3) 0.0248(13) Uani 1 1 d .
C23 C 0.0047(9) 0.0401(8) 0.5320(3) 0.0260(12) Uani 1 1 d .
H23 H 0.0435 -0.0108 0.5746 0.031 Uiso 1 1 calc R
C21 C 0.4888(9) 0.0340(8) 0.4677(4) 0.0280(13) Uani 1 1 d .
H21 H 0.5062 -0.0251 0.4252 0.034 Uiso 1 1 calc R
N1 N 0.0112(8) 0.4094(7) 0.3083(3) 0.0304(12) Uani 1 1 d .
N2 N 0.3906(8) 0.6072(7) 0.3078(3) 0.0329(12) Uani 1 1 d .
N3 N 0.2421(10) 0.7838(8) 0.0625(3) 0.0442(15) Uani 1 1 d .
N4 N -0.1614(9) 0.5993(8) 0.0682(3) 0.0422(15) Uani 1 1 d .
O1 O 0.4404(7) 0.2923(5) 0.5163(2) 0.0310(10) Uani 1 1 d .
O2 O 0.3863(8) 0.2409(6) 0.3951(2) 0.0356(11) Uani 1 1 d .
O1W O 1.1615(13) 0.9962(10) 0.2843(3) 0.075(2) Uani 1 1 d D
HW11 H 1.249(13) 1.072(8) 0.307(5) 0.090 Uiso 1 1 d D
HW12 H 1.135(16) 0.917(8) 0.314(4) 0.090 Uiso 1 1 d D
O3 O -0.0675(7) 0.2897(5) 0.4835(2) 0.0301(10) Uani 1 1 d .
O4 O -0.0648(7) 0.2575(6) 0.6050(3) 0.0360(11) Uani 1 1 d .
Pb1 Pb 0.23679(3) 0.49416(3) 0.429244(12) 0.02184(8) Uani 1 1 d .

loop_
_atom_site_aniso_label
_atom_site_aniso_U_11
_atom_site_aniso_U_22
_atom_site_aniso_U_33
_atom_site_aniso_U_23
_atom_site_aniso_U_13
_atom_site_aniso_U_12
C1 0.025(3) 0.053(5) 0.031(3) 0.000(3) 0.006(3) 0.006(3)
C2 0.035(4) 0.061(6) 0.052(5) 0.011(4) 0.003(4) -0.006(4)
C3 0.039(4) 0.057(5) 0.038(4) 0.015(4) 0.005(3) -0.001(4)
C4 0.037(4) 0.040(4) 0.028(3) 0.007(3) 0.003(3) 0.008(3)
C5 0.036(3) 0.026(3) 0.029(3) 0.001(3) 0.001(3) 0.010(3)
C6 0.032(3) 0.029(3) 0.023(3) -0.002(3) -0.001(3) 0.005(3)
C7 0.033(3) 0.036(4) 0.036(3) 0.001(3) 0.003(3) 0.008(3)
C8 0.046(4) 0.056(5) 0.030(3) 0.004(3) -0.012(3) -0.002(4)
C9 0.031(4) 0.059(5) 0.044(4) 0.012(4) -0.005(3) -0.014(4)
C10 0.037(4) 0.045(4) 0.024(3) 0.005(3) 0.000(3) -0.005(3)
C11 0.043(4) 0.037(4) 0.024(3) 0.006(3) -0.001(3) 0.008(3)
C12 0.038(4) 0.035(4) 0.030(3) 0.009(3) 0.007(3) 0.008(3)
C13 0.059(5) 0.042(4) 0.033(4) 0.001(3) -0.001(3) 0.014(4)
C14 0.053(5) 0.052(5) 0.026(3) 0.011(3) -0.005(3) 0.011(4)
C15 0.071(6) 0.069(6) 0.039(4) 0.007(4) -0.014(4) 0.016(5)
C16 0.067(6) 0.063(6) 0.037(4) 0.018(4) 0.007(4) 0.004(5)
C17 0.085(7) 0.062(6) 0.040(4) 0.018(4) -0.003(4) 0.023(5)
C18 0.078(7) 0.079(7) 0.043(5) 0.022(5) -0.015(5) 0.015(6)
C20 0.025(3) 0.014(3) 0.037(3) 0.002(2) -0.002(3) 0.004(2)
C22 0.015(3) 0.019(3) 0.040(3) 0.003(3) 0.005(2) 0.002(2)
C23 0.026(3) 0.021(3) 0.033(3) 0.007(2) 0.003(3) 0.009(3)
C21 0.029(3) 0.018(3) 0.038(3) 0.002(3) 0.001(3) 0.008(2)
N1 0.028(3) 0.033(3) 0.029(3) 0.010(2) 0.004(2) 0.001(2)
N2 0.034(3) 0.038(3) 0.028(3) 0.005(2) 0.001(2) 0.010(3)
N3 0.052(4) 0.045(4) 0.033(3) 0.011(3) 0.000(3) 0.005(3)
N4 0.039(3) 0.049(4) 0.034(3) 0.008(3) -0.003(3) 0.002(3)
O1 0.034(2) 0.021(2) 0.039(2) 0.0006(19) -0.005(2) 0.0096(19)
O2 0.051(3) 0.027(2) 0.033(2) 0.0060(19) 0.003(2) 0.016(2)
O1W 0.111(6) 0.068(5) 0.040(3) 0.008(3) -0.005(4) 0.011(4)
O3 0.039(2) 0.019(2) 0.035(2) 0.0091(18) 0.005(2) 0.0103(19)
O4 0.047(3) 0.030(3) 0.037(2) -0.002(2) -0.001(2) 0.021(2)
Pb1 0.02468(12) 0.01864(12) 0.02374(12) 0.00314(8) 0.00028(8) 0.00835(8)

loop_
_atom_type_symbol
_atom_type_description
_atom_type_scat_dispersion_real
_atom_type_scat_dispersion_imag
_atom_type_scat_source
C C 0.0030 0.0020 'International Tables Vol C Tables 4.2.6.8 and 6.1.1.4'
H H 0.0000 0.0000 'International Tables Vol C Tables 4.2.6.8 and 6.1.1.4'
N N 0.0060 0.0030 'International Tables Vol C Tables 4.2.6.8 and 6.1.1.4'
O O 0.0110 0.0060 'International Tables Vol C Tables 4.2.6.8 and 6.1.1.4'
Pb Pb -3.3940 10.1110 'International Tables Vol C Tables 4.2.6.8 and 6.1.1.4'

loop_
_geom_angle_atom_site_label_1
_geom_angle_atom_site_label_2
_geom_angle_atom_site_label_3
_geom_angle
_geom_angle_site_symmetry_1
_geom_angle_site_symmetry_3
N2 C1 C2 122.1(6) . .
N2 C1 H1 119.0 . .
C2 C1 H1 119.0 . .
C3 C2 C1 118.8(7) . .
C3 C2 H2 120.6 . .
C1 C2 H2 120.6 . .
C2 C3 C4 121.0(7) . .
C2 C3 H3 119.5 . .
C4 C3 H3 119.5 . .
C3 C4 C5 117.3(6) . .
C3 C4 C12 123.4(6) . .
C5 C4 C12 119.2(6) . .
N2 C5 C4 120.8(6) . .
N2 C5 C6 118.7(6) . .
C4 C5 C6 120.5(6) . .
N1 C6 C7 122.0(6) . .
N1 C6 C5 117.4(5) . .
C7 C6 C5 120.5(6) . .
C8 C7 C6 118.0(6) . .
C8 C7 C11 121.9(6) . .
C6 C7 C11 120.1(6) . .
C9 C8 C7 120.9(6) . .
C9 C8 H8 119.6 . .
C7 C8 H8 119.6 . .
C8 C9 C10 117.1(7) . .
C8 C9 H9 121.5 . .
C10 C9 H9 121.5 . .
N1 C10 C9 123.7(6) . .
N1 C10 H10 118.1 . .
C9 C10 H10 118.1 . .
N4 C11 C12 122.3(6) . .
N4 C11 C7 118.3(6) . .
C12 C11 C7 119.5(6) . .
N3 C12 C11 122.1(6) . .
N3 C12 C4 117.8(6) . .
C11 C12 C4 120.1(6) . .
N3 C13 C14 122.4(7) . .
N3 C13 C16 118.1(8) . .
C14 C13 C16 119.5(7) . .
N4 C14 C13 121.4(6) . .
N4 C14 C15 119.6(7) . .
C13 C14 C15 119.0(7) . .
C18 C15 C14 120.5(9) . .
C18 C15 H15 119.8 . .
C14 C15 H15 119.8 . .
C17 C16 C13 119.1(9) . .
C17 C16 H16 120.5 . .
C13 C16 H16 120.5 . .
C16 C17 C18 121.8(8) . .
C16 C17 H17 119.1 . .
C18 C17 H17 119.1 . .
C15 C18 C17 120.1(8) . .
C15 C18 H18 120.0 . .
C17 C18 H18 120.0 . .
O2 C20 O1 122.8(6) . .
O2 C20 C21 117.9(5) . .
O1 C20 C21 119.2(5) . .
O3 C22 O4 123.4(6) . .
O3 C22 C23 119.6(6) . .
O4 C22 C23 116.9(5) . .
C23 C23 C22 123.4(7) 2_556 .
C23 C23 H23 118.3 2_556 .
C22 C23 H23 118.3 . .
C21 C21 C20 123.4(8) 2_656 .
C21 C21 H21 118.3 2_656 .
C20 C21 H21 118.3 . .
C10 N1 C6 118.2(5) . .
C10 N1 Pb1 121.2(4) . .
C6 N1 Pb1 118.2(4) . .
C1 N2 C5 120.0(6) . .
C1 N2 Pb1 120.9(4) . .
C5 N2 Pb1 117.5(4) . .
C12 N3 C13 115.5(7) . .
C11 N4 C14 116.3(6) . .
C20 O1 Pb1 123.3(4) . 2_666
C20 O1 Pb1 88.5(3) . .
Pb1 O1 Pb1 102.91(15) 2_666 .
C20 O2 Pb1 99.3(4) . .
HW11 O1W HW12 106(3) . .
C22 O3 Pb1 121.3(4) . .
C22 O3 Pb1 89.0(4) . 2_566
Pb1 O3 Pb1 103.05(14) . 2_566
C22 O4 Pb1 98.5(4) . 2_566
N1 Pb1 O2 84.08(17) . .
N1 Pb1 N2 63.81(16) . .
O2 Pb1 N2 82.19(17) . .
N1 Pb1 O1 142.21(16) . 2_666
O2 Pb1 O1 101.15(15) . 2_666
N2 Pb1 O1 79.70(16) . 2_666
N1 Pb1 O4 72.09(16) . 2_566
O2 Pb1 O4 152.56(14) . 2_566
N2 Pb1 O4 75.27(17) . 2_566
O1 Pb1 O4 90.14(14) 2_666 2_566
N1 Pb1 O3 80.81(15) . .
O2 Pb1 O3 89.65(15) . .
N2 Pb1 O3 144.26(16) . .
O1 Pb1 O3 136.02(14) 2_666 .
O4 Pb1 O3 99.51(15) 2_566 .
N1 Pb1 O1 127.77(16) . .
O2 Pb1 O1 48.24(13) . .
N2 Pb1 O1 117.89(16) . .
O1 Pb1 O1 77.09(15) 2_666 .
O4 Pb1 O1 158.88(14) 2_566 .
O3 Pb1 O1 79.25(13) . .
N1 Pb1 O3 109.31(16) . 2_566
O2 Pb1 O3 158.87(13) . 2_566
N2 Pb1 O3 118.12(16) . 2_566
O1 Pb1 O3 78.54(14) 2_666 2_566
O4 Pb1 O3 47.83(13) 2_566 2_566
O3 Pb1 O3 76.95(14) . 2_566
O1 Pb1 O3 112.28(13) . 2_566

loop_
_geom_bond_atom_site_label_1
_geom_bond_atom_site_label_2
_geom_bond_distance
_geom_bond_site_symmetry_2
C1 N2 1.315(9) .
C1 C2 1.404(10) .
C1 H1 0.9300 .
C2 C3 1.353(10) .
C2 H2 0.9300 .
C3 C4 1.393(10) .
C3 H3 0.9300 .
C4 C5 1.417(9) .
C4 C12 1.451(9) .
C5 N2 1.360(8) .
C5 C6 1.455(9) .
C6 N1 1.358(8) .
C6 C7 1.386(9) .
C7 C8 1.380(10) .
C7 C11 1.465(9) .
C8 C9 1.373(10) .
C8 H8 0.9300 .
C9 C10 1.396(9) .
C9 H9 0.9300 .
C10 N1 1.318(8) .
C10 H10 0.9300 .
C11 N4 1.318(8) .
C11 C12 1.430(10) .
C12 N3 1.331(9) .
C13 N3 1.357(9) .
C13 C14 1.406(11) .
C13 C16 1.427(11) .
C14 N4 1.361(9) .
C14 C15 1.420(10) .
C15 C18 1.359(12) .
C15 H15 0.9300 .
C16 C17 1.361(11) .
C16 H16 0.9300 .
C17 C18 1.399(14) .
C17 H17 0.9300 .
C18 H18 0.9300 .
C20 O2 1.259(7) .
C20 O1 1.263(8) .
C20 C21 1.482(8) .
C22 O3 1.252(7) .
C22 O4 1.263(8) .
C22 C23 1.486(8) .
C23 C23 1.312(12) 2_556
C23 H23 0.9300 .
C21 C21 1.314(12) 2_656
C21 H21 0.9300 .
N1 Pb1 2.581(5) .
N2 Pb1 2.592(5) .
O1 Pb1 2.615(4) 2_666
O1 Pb1 2.812(4) .
O2 Pb1 2.582(5) .
O1W HW11 0.84(2) .
O1W HW12 0.85(2) .
O3 Pb1 2.619(5) .
O3 Pb1 2.826(4) 2_566
O4 Pb1 2.618(5) 2_566
Pb1 O1 2.615(4) 2_666
Pb1 O4 2.618(5) 2_566
Pb1 O3 2.826(4) 2_566
